data_9003827
loop_
_publ_author_name
'Bosi, F.'
'Andreozzi, G. B.'
'Federico, M.'
'Graziani, G.'
'Lucchesi, S.'

_publ_section_title
;
 Crystal chemistry of the elbaite-schorl series
 Sample: 60fc
;
_journal_name_full 'American Mineralogist'
_journal_page_first 1784
_journal_page_last 1792
_journal_paper_doi 10.2138/am.2005.1827
_journal_volume 90
_journal_year 2005
_chemical_compound_source 'Cruziero pegmatite, Minas Gerais, Brazil'
_chemical_formula_sum 'Al7.514 B3.044 F0.626 Fe0.194 H3.573 Li1.25 Mn0.043 Na0.674 O30.374 Si5.956'
_chemical_name_mineral Elbaite
_space_group_IT_number 160
_symmetry_space_group_name_Hall 'R 3 -2"'
_symmetry_space_group_name_H-M 'R 3 m :H'
_cell_angle_alpha 90
_cell_angle_beta 90
_cell_angle_gamma 120
_cell_length_a 15.8468
_cell_length_b 15.8468
_cell_length_c 7.1058
_cell_volume 1545.350
_cell_formula_units_Z 3
_database_code_amcsd 0003951
_exptl_crystal_density_diffrn 3.036
_cod_original_sg_symbol_H-M 'R 3 m'
_cod_original_formula_sum 'Na.674 Al7.514 Fe.194 Mn.043 Li1.25 B3.044 Si5.956 F.626 O30.374 H3.573'
_cod_database_code 9003827

loop_
_space_group_symop_operation_xyz
x,y,z
2/3+x,1/3+y,1/3+z
1/3+x,2/3+y,2/3+z
x,x-y,z
2/3+x,1/3+x-y,1/3+z
1/3+x,2/3+x-y,2/3+z
-y,-x,z
2/3-y,1/3-x,1/3+z
1/3-y,2/3-x,2/3+z
-x+y,y,z
2/3-x+y,1/3+y,1/3+z
1/3-x+y,2/3+y,2/3+z
-y,x-y,z
2/3-y,1/3+x-y,1/3+z
1/3-y,2/3+x-y,2/3+z
-x+y,-x,z
2/3-x+y,1/3-x,1/3+z
1/3-x+y,2/3-x,2/3+z

loop_
_atom_site_label
_atom_site_fract_x
_atom_site_fract_y
_atom_site_fract_z
_atom_site_occupancy
_atom_site_U_iso_or_equiv
_atom_site_type_symbol
_atom_site_attached_hydrogens
NaX 0.00000 0.00000 0.23498 0.67400 0.02110 Na 0
AlY 0.12331 0.06165 0.63199 0.50470 0.00600 Al 0
FeY 0.12331 0.06165 0.63199 0.06470 0.00600 Fe 0
MnY 0.12331 0.06165 0.63199 0.01430 0.00600 Mn 0
LiY 0.12331 0.06165 0.63199 0.41670 0.00600 Li 0
AlZ 0.29690 0.26012 0.61026 1.00000 0.00460 Al 0
B 0.10914 0.21828 0.45492 1.00000 0.00480 B 0
SiT 0.19191 0.18985 0.00000 0.99270 0.00358 Si 0
BT 0.19191 0.18985 0.00000 0.00730 0.00358 B 0
F1W 0.00000 0.00000 0.78146 0.62600 0.04500 F 0
O-H1W 0.00000 0.00000 0.78146 0.37400 0.04500 O 1
O2 0.06032 0.12064 0.48814 0.93370 0.01390 O 0
O-H2 0.06032 0.12064 0.48814 0.06630 0.01390 O 1
O3V 0.26605 0.13303 0.50807 1.00000 0.01110 O 0
O4 0.09350 0.18700 0.07286 1.00000 0.00720 O 0
O5 0.18711 0.09356 0.09511 1.00000 0.00740 O 0
O6 0.19578 0.18530 0.77522 1.00000 0.00610 O 0
O7 0.28610 0.28603 0.07908 1.00000 0.00500 O 0
O8 0.20954 0.27012 0.43987 1.00000 0.00630 O 0
H3 0.25400 0.12700 0.35500 1.00000 0.08000 H 0

loop_
_cod_changelog_entry_id
_cod_changelog_entry_author
_cod_changelog_entry_date
_cod_changelog_entry_text
1
;cod-tools version 3.8.0
Id: cif_guess_AMCSD_atom_types 9581 2023-05-17 12:35:41Z saulius
;
2023-05-23T09:14:48+03:00
;Derived atom types and hydrogen counts
from atom names that follow the AMCSD naming convention
(Wat == water, O-H == hydroxyl).
;

loop_
_cod_related_entry_id
_cod_related_entry_database
_cod_related_entry_code
1 AMCSD 0003951
